data_4067775
loop_
_publ_author_name
'Kieltsch, Iris'
'Dubinina, Galyna G.'
'Hamacher, Claudia'
'Kaiser, Andr\'e'
'Torres-Nieto, Jorge'
'Hutchison, John M.'
'Klein, Axel'
'Budnikova, Yulia'
'Vicic, David A.'

_publ_section_title
;
 Magnitudes of Electron-Withdrawing Effects of the Trifluoromethyl Ligand
 in Organometallic Complexes of Copper and Nickel
;
_journal_issue 6
_journal_name_full Organometallics
_journal_page_first 1451
_journal_paper_doi 10.1021/om901122z
_journal_volume 29
_journal_year 2010
_chemical_absolute_configuration rm
_chemical_formula_sum 'C30 H33 N3 Ni O2'
_chemical_formula_weight 526.30
_chemical_name_systematic
; 
 ? 
;
_space_group_IT_number 19
_symmetry_cell_setting orthorhombic
_symmetry_space_group_name_Hall 'P 2ac 2ab'
_symmetry_space_group_name_H-M 'P 21 21 21'
_atom_sites_solution_hydrogens geom
_atom_sites_solution_primary direct
_atom_sites_solution_secondary difmap
_audit_creation_method SHELXL-97
_cell_angle_alpha 90.00
_cell_angle_beta 90.00
_cell_angle_gamma 90.00
_cell_formula_units_Z 4
_cell_length_a 9.7899(19)
_cell_length_b 11.646(2)
_cell_length_c 23.032(5)
_cell_measurement_reflns_used 21287
_cell_measurement_temperature 173(2)
_cell_measurement_theta_max 27.53
_cell_measurement_theta_min 3.13
_cell_volume 2626.0(9)
_computing_structure_refinement 'SHELXL-97 (Sheldrick, 1997)'
_computing_structure_solution 'SHELXS-97 (Sheldrick, 1990)'
_diffrn_ambient_temperature 173(2)
_diffrn_measured_fraction_theta_full 0.998
_diffrn_measured_fraction_theta_max 0.998
_diffrn_radiation_monochromator graphite
_diffrn_radiation_source 'fine-focus sealed tube'
_diffrn_radiation_type MoK\a
_diffrn_radiation_wavelength 0.71075
_diffrn_reflns_av_R_equivalents 0.0429
_diffrn_reflns_av_sigmaI/netI 0.0388
_diffrn_reflns_limit_h_max 12
_diffrn_reflns_limit_h_min -12
_diffrn_reflns_limit_k_max 15
_diffrn_reflns_limit_k_min -15
_diffrn_reflns_limit_l_max 29
_diffrn_reflns_limit_l_min -29
_diffrn_reflns_number 27126
_diffrn_reflns_theta_full 27.48
_diffrn_reflns_theta_max 27.48
_diffrn_reflns_theta_min 3.18
_exptl_absorpt_coefficient_mu 0.771
_exptl_absorpt_correction_T_max 0.8131
_exptl_absorpt_correction_T_min 0.7039
_exptl_absorpt_correction_type multi-scan
_exptl_absorpt_process_details Rigaku
_exptl_crystal_colour red
_exptl_crystal_density_diffrn 1.331
_exptl_crystal_density_method 'not measured'
_exptl_crystal_description prism
_exptl_crystal_F_000 1112
_exptl_crystal_size_max 0.49
_exptl_crystal_size_mid 0.31
_exptl_crystal_size_min 0.28
_refine_diff_density_max 0.483
_refine_diff_density_min -0.335
_refine_diff_density_rms 0.053
_refine_ls_abs_structure_details 'Flack H D (1983), Acta Cryst. A39, 876-881'
_refine_ls_abs_structure_Flack 0.028(11)
_refine_ls_extinction_method none
_refine_ls_goodness_of_fit_ref 1.105
_refine_ls_hydrogen_treatment constr
_refine_ls_matrix_type full
_refine_ls_number_parameters 325
_refine_ls_number_reflns 6003
_refine_ls_number_restraints 0
_refine_ls_restrained_S_all 1.105
_refine_ls_R_factor_all 0.0444
_refine_ls_R_factor_gt 0.0397
_refine_ls_shift/su_max 0.001
_refine_ls_shift/su_mean 0.000
_refine_ls_structure_factor_coef Fsqd
_refine_ls_weighting_details 'calc w=1/[\s^2^(Fo^2^)+(0.0286P)^2^+0.8943P] where P=(Fo^2^+2Fc^2^)/3'
_refine_ls_weighting_scheme calc
_refine_ls_wR_factor_gt 0.0767
_refine_ls_wR_factor_ref 0.0781
_reflns_number_gt 5585
_reflns_number_total 6003
_reflns_threshold_expression >2sigma(I)
_cod_data_source_file om901122z_si_002.cif
_cod_data_source_block NiPh
_cod_depositor_comments
;
The following automatic conversions were performed:
'_atom_site_symetry_multiplicity' tag replaced with
'_atom_site_symmetry_multiplicity'.

Automatic conversion script
Id: cif_correct_tags 1440 2010-10-19 06:21:57Z saulius 

The following automatic conversions were performed:

'_exptl_absorpt_correction_type' value 'Multi-scan' changed to
'multi-scan' according to
/home/saulius/struct/CIF-dictionaries/cif_core.dic dictionary named
'cif_core.dic' version 2.4.1 from 2010-06-29.

Automatic conversion script
Id: cif_fix_values 1715 2011-07-08 13:25:40Z adriana 
;
_cod_original_sg_symbol_H-M P212121
_cod_database_code 4067775

loop_
_symmetry_equiv_pos_as_xyz
'x, y, z'
'-x+1/2, -y, z+1/2'
'x+1/2, -y+1/2, -z'
'-x, y+1/2, -z+1/2'

loop_
_atom_site_label
_atom_site_type_symbol
_atom_site_fract_x
_atom_site_fract_y
_atom_site_fract_z
_atom_site_U_iso_or_equiv
_atom_site_adp_type
_atom_site_occupancy
_atom_site_symmetry_multiplicity
_atom_site_calc_flag
_atom_site_refinement_flags
Ni1 Ni 0.70315(3) 0.06227(2) 0.099548(13) 0.02111(8) Uani 1 1 d .
O1 O 0.48517(18) -0.19054(15) 0.02067(7) 0.0287(4) Uani 1 1 d .
O2 O 0.96604(18) 0.20815(15) 0.21410(8) 0.0314(4) Uani 1 1 d .
N1 N 0.5922(2) -0.03136(16) 0.05147(8) 0.0216(4) Uani 1 1 d .
N2 N 0.81785(19) -0.06787(17) 0.11895(8) 0.0239(4) Uani 1 1 d .
N3 N 0.7965(2) 0.15215(16) 0.15519(8) 0.0237(4) Uani 1 1 d .
C1 C 0.6110(3) 0.1980(2) 0.07442(10) 0.0241(5) Uani 1 1 d .
C2 C 0.6770(3) 0.2710(2) 0.03570(11) 0.0309(6) Uani 1 1 d .
H1 H 0.7672 0.2533 0.0234 0.037 Uiso 1 1 calc R
C3 C 0.6135(3) 0.3697(2) 0.01455(13) 0.0409(7) Uani 1 1 d .
H2 H 0.6588 0.4163 -0.0133 0.049 Uiso 1 1 calc R
C4 C 0.4850(3) 0.3999(2) 0.03403(14) 0.0443(8) Uani 1 1 d .
H3 H 0.4413 0.4671 0.0199 0.053 Uiso 1 1 calc R
C5 C 0.4207(3) 0.3304(2) 0.07465(13) 0.0391(7) Uani 1 1 d .
H4 H 0.3340 0.3517 0.0898 0.047 Uiso 1 1 calc R
C6 C 0.4828(3) 0.2300(2) 0.09308(12) 0.0312(6) Uani 1 1 d .
H5 H 0.4355 0.1816 0.1195 0.037 Uiso 1 1 calc R
C7 C 0.5088(2) 0.0057(2) 0.00055(10) 0.0243(5) Uani 1 1 d .
H14 H 0.4523 0.0740 0.0112 0.029 Uiso 1 1 calc R
C8 C 0.4169(3) -0.0978(2) -0.00963(11) 0.0284(6) Uani 1 1 d .
H15 H 0.3246 -0.0844 0.0065 0.034 Uiso 1 1 calc R
H16 H 0.4087 -0.1148 -0.0516 0.034 Uiso 1 1 calc R
C9 C 0.5780(2) -0.1408(2) 0.05678(10) 0.0227(5) Uani 1 1 d .
C10 C 0.6031(3) 0.0356(2) -0.05009(10) 0.0289(6) Uani 1 1 d .
H17 H 0.6732 0.0905 -0.0349 0.035 Uiso 1 1 calc R
C11 C 0.5242(3) 0.0981(3) -0.09774(14) 0.0475(8) Uani 1 1 d .
H22 H 0.4493 0.0493 -0.1114 0.057 Uiso 1 1 calc R
H23 H 0.5858 0.1153 -0.1302 0.057 Uiso 1 1 calc R
H24 H 0.4869 0.1699 -0.0822 0.057 Uiso 1 1 calc R
C12 C 0.6800(3) -0.0678(2) -0.07415(12) 0.0409(7) Uani 1 1 d .
H25 H 0.7223 -0.1103 -0.0421 0.049 Uiso 1 1 calc R
H26 H 0.7511 -0.0416 -0.1010 0.049 Uiso 1 1 calc R
H27 H 0.6162 -0.1181 -0.0948 0.049 Uiso 1 1 calc R
C13 C 0.6507(2) -0.21669(19) 0.09543(11) 0.0248(5) Uani 1 1 d .
C14 C 0.6048(3) -0.3302(2) 0.10152(13) 0.0304(5) Uani 1 1 d .
H6 H 0.5278 -0.3551 0.0798 0.037 Uiso 1 1 calc R
C15 C 0.6687(3) -0.4059(2) 0.13810(13) 0.0356(7) Uani 1 1 d .
H7 H 0.6379 -0.4830 0.1413 0.043 Uiso 1 1 calc R
C16 C 0.7797(3) -0.3674(2) 0.17050(12) 0.0331(6) Uani 1 1 d .
H8 H 0.8222 -0.4178 0.1974 0.040 Uiso 1 1 calc R
C17 C 0.8286(3) -0.2576(2) 0.16405(11) 0.0283(6) Uani 1 1 d .
H9 H 0.9052 -0.2343 0.1865 0.034 Uiso 1 1 calc R
C18 C 0.7690(2) -0.1782(2) 0.12520(10) 0.0234(5) Uani 1 1 d .
C19 C 0.9576(2) -0.0520(2) 0.12605(10) 0.0246(5) Uani 1 1 d .
C20 C 1.0536(2) -0.1320(2) 0.10576(12) 0.0285(5) Uani 1 1 d .
H10 H 1.0220 -0.1994 0.0868 0.034 Uiso 1 1 calc R
C21 C 1.1925(3) -0.1161(2) 0.11249(11) 0.0322(6) Uani 1 1 d .
H11 H 1.2541 -0.1729 0.0987 0.039 Uiso 1 1 calc R
C22 C 1.2427(3) -0.0184(2) 0.13902(13) 0.0361(7) Uani 1 1 d .
H12 H 1.3383 -0.0080 0.1438 0.043 Uiso 1 1 calc R
C23 C 1.1529(3) 0.0635(3) 0.15840(11) 0.0328(6) Uani 1 1 d .
H13 H 1.1869 0.1309 0.1766 0.039 Uiso 1 1 calc R
C24 C 1.0115(2) 0.0489(2) 0.15174(10) 0.0248(5) Uani 1 1 d .
C25 C 0.9194(3) 0.1364(2) 0.17246(11) 0.0256(5) Uani 1 1 d .
C26 C 0.8584(3) 0.2923(2) 0.22353(12) 0.0337(6) Uani 1 1 d .
H18 H 0.8845 0.3679 0.2073 0.040 Uiso 1 1 calc R
H19 H 0.8389 0.3012 0.2655 0.040 Uiso 1 1 calc R
C27 C 0.7339(3) 0.2430(2) 0.19144(10) 0.0272(6) Uani 1 1 d .
H20 H 0.6944 0.3036 0.1656 0.033 Uiso 1 1 calc R
C28 C 0.6211(3) 0.1942(2) 0.22997(12) 0.0332(6) Uani 1 1 d .
H21 H 0.5568 0.1515 0.2041 0.040 Uiso 1 1 calc R
C29 C 0.6752(3) 0.1091(3) 0.27421(14) 0.0527(9) Uani 1 1 d .
H28 H 0.7233 0.0469 0.2541 0.063 Uiso 1 1 calc R
H29 H 0.5989 0.0772 0.2965 0.063 Uiso 1 1 calc R
H30 H 0.7385 0.1482 0.3006 0.063 Uiso 1 1 calc R
C30 C 0.5406(3) 0.2905(3) 0.25800(14) 0.0502(8) Uani 1 1 d .
H31 H 0.6011 0.3358 0.2830 0.060 Uiso 1 1 calc R
H32 H 0.4665 0.2579 0.2814 0.060 Uiso 1 1 calc R
H33 H 0.5020 0.3400 0.2278 0.060 Uiso 1 1 calc R

loop_
_atom_site_aniso_label
_atom_site_aniso_U_11
_atom_site_aniso_U_22
_atom_site_aniso_U_33
_atom_site_aniso_U_23
_atom_site_aniso_U_13
_atom_site_aniso_U_12
Ni1 0.02399(14) 0.02038(13) 0.01897(13) -0.00105(13) -0.00243(13) 0.00343(13)
O1 0.0296(10) 0.0283(9) 0.0282(10) 0.0006(7) -0.0059(7) -0.0042(8)
O2 0.0319(10) 0.0330(10) 0.0292(10) -0.0075(8) -0.0071(8) 0.0009(9)
N1 0.0220(10) 0.0243(11) 0.0186(10) -0.0014(8) 0.0007(8) 0.0015(8)
N2 0.0248(10) 0.0216(9) 0.0253(10) 0.0006(8) -0.0042(8) 0.0053(9)
N3 0.0270(10) 0.0249(10) 0.0193(10) -0.0008(7) -0.0017(9) 0.0022(10)
C1 0.0338(14) 0.0181(12) 0.0204(12) -0.0025(9) -0.0062(10) 0.0005(11)
C2 0.0320(15) 0.0282(13) 0.0324(14) -0.0010(11) -0.0054(11) -0.0011(11)
C3 0.0542(19) 0.0319(15) 0.0367(17) 0.0081(12) -0.0101(14) -0.0072(14)
C4 0.0479(18) 0.0303(15) 0.055(2) 0.0012(14) -0.0208(15) 0.0092(14)
C5 0.0335(15) 0.0366(16) 0.0471(18) -0.0065(13) -0.0088(13) 0.0121(13)
C6 0.0329(13) 0.0303(13) 0.0304(14) 0.0002(12) -0.0065(12) -0.0011(11)
C7 0.0273(13) 0.0254(13) 0.0203(13) 0.0015(10) -0.0058(10) 0.0002(11)
C8 0.0267(13) 0.0334(14) 0.0251(13) 0.0020(10) -0.0039(10) -0.0046(11)
C9 0.0220(12) 0.0252(12) 0.0209(12) -0.0026(10) 0.0025(10) -0.0025(10)
C10 0.0334(13) 0.0314(15) 0.0219(13) 0.0001(10) 0.0000(10) -0.0086(11)
C11 0.0507(17) 0.061(2) 0.0309(15) 0.0167(15) -0.0097(15) -0.0141(15)
C12 0.0504(18) 0.0365(14) 0.0357(14) -0.0068(13) 0.0154(13) -0.0110(16)
C13 0.0279(11) 0.0214(11) 0.0250(12) 0.0015(11) 0.0049(11) 0.0006(9)
C14 0.0287(12) 0.0270(12) 0.0357(14) -0.0007(12) 0.0043(13) -0.0005(10)
C15 0.0379(16) 0.0256(13) 0.0434(16) 0.0053(12) 0.0089(12) -0.0011(11)
C16 0.0361(15) 0.0296(13) 0.0335(14) 0.0085(11) 0.0051(12) 0.0109(13)
C17 0.0284(15) 0.0307(13) 0.0258(13) 0.0032(10) -0.0002(10) 0.0036(11)
C18 0.0246(13) 0.0254(12) 0.0203(11) -0.0001(9) 0.0062(9) 0.0052(10)
C19 0.0285(12) 0.0263(13) 0.0190(11) 0.0061(10) -0.0017(9) 0.0040(11)
C20 0.0328(13) 0.0249(12) 0.0279(14) 0.0048(11) 0.0011(12) 0.0028(10)
C21 0.0298(13) 0.0318(13) 0.0351(15) 0.0092(10) 0.0094(12) 0.0092(12)
C22 0.0245(12) 0.0380(15) 0.0460(18) 0.0123(13) 0.0018(12) 0.0026(12)
C23 0.0314(13) 0.0314(13) 0.0355(14) 0.0029(13) -0.0017(10) -0.0060(13)
C24 0.0268(12) 0.0260(13) 0.0218(12) 0.0030(10) -0.0016(9) 0.0038(11)
C25 0.0306(14) 0.0257(13) 0.0205(12) 0.0010(10) -0.0020(10) -0.0021(11)
C26 0.0380(15) 0.0340(15) 0.0291(14) -0.0080(12) 0.0008(11) -0.0003(12)
C27 0.0345(15) 0.0252(12) 0.0219(12) -0.0057(10) -0.0016(10) 0.0041(11)
C28 0.0329(15) 0.0409(16) 0.0260(14) -0.0017(12) 0.0025(11) -0.0011(13)
C29 0.057(2) 0.061(2) 0.0398(18) 0.0156(15) 0.0086(15) -0.0011(17)
C30 0.0474(19) 0.058(2) 0.046(2) -0.0123(16) 0.0115(15) 0.0056(16)

loop_
_atom_type_symbol
_atom_type_description
_atom_type_scat_dispersion_real
_atom_type_scat_dispersion_imag
_atom_type_scat_source
C C 0.0033 0.0016 'International Tables Vol C Tables 4.2.6.8 and 6.1.1.4'
H H 0.0000 0.0000 'International Tables Vol C Tables 4.2.6.8 and 6.1.1.4'
N N 0.0061 0.0033 'International Tables Vol C Tables 4.2.6.8 and 6.1.1.4'
Ni Ni 0.3393 1.1124 'International Tables Vol C Tables 4.2.6.8 and 6.1.1.4'
O O 0.0106 0.0060 'International Tables Vol C Tables 4.2.6.8 and 6.1.1.4'

loop_
_geom_angle_atom_site_label_1
_geom_angle_atom_site_label_2
_geom_angle_atom_site_label_3
_geom_angle
N3 Ni1 N1 172.46(9)
N3 Ni1 C1 88.60(9)
N1 Ni1 C1 91.62(9)
N3 Ni1 N2 89.80(8)
N1 Ni1 N2 90.97(8)
C1 Ni1 N2 172.15(10)
C9 O1 C8 106.56(18)
C25 O2 C26 106.10(19)
C9 N1 C7 107.6(2)
C9 N1 Ni1 125.12(17)
C7 N1 Ni1 127.28(15)
C18 N2 C19 117.0(2)
C18 N2 Ni1 123.48(15)
C19 N2 Ni1 119.54(17)
C25 N3 C27 108.5(2)
C25 N3 Ni1 125.85(17)
C27 N3 Ni1 125.28(17)
C6 C1 C2 117.2(2)
C6 C1 Ni1 124.1(2)
C2 C1 Ni1 118.73(19)
C1 C2 C3 121.4(3)
C1 C2 H1 119.3
C3 C2 H1 119.3
C4 C3 C2 120.1(3)
C4 C3 H2 119.9
C2 C3 H2 119.9
C3 C4 C5 118.9(3)
C3 C4 H3 120.5
C5 C4 H3 120.5
C6 C5 C4 120.0(3)
C6 C5 H4 120.0
C4 C5 H4 120.0
C1 C6 C5 122.2(3)
C1 C6 H5 118.9
C5 C6 H5 118.9
N1 C7 C8 102.43(18)
N1 C7 C10 109.60(19)
C8 C7 C10 114.9(2)
N1 C7 H14 109.9
C8 C7 H14 109.9
C10 C7 H14 109.9
O1 C8 C7 104.09(18)
O1 C8 H15 110.9
C7 C8 H15 110.9
O1 C8 H16 110.9
C7 C8 H16 110.9
H15 C8 H16 109.0
N1 C9 O1 115.8(2)
N1 C9 C13 127.7(2)
O1 C9 C13 116.5(2)
C12 C10 C11 111.4(2)
C12 C10 C7 113.3(2)
C11 C10 C7 110.6(2)
C12 C10 H17 107.1
C11 C10 H17 107.1
C7 C10 H17 107.1
C10 C11 H22 109.5
C10 C11 H23 109.5
H22 C11 H23 109.5
C10 C11 H24 109.5
H22 C11 H24 109.5
H23 C11 H24 109.5
C10 C12 H25 109.5
C10 C12 H26 109.5
H25 C12 H26 109.5
C10 C12 H27 109.5
H25 C12 H27 109.5
H26 C12 H27 109.5
C14 C13 C18 120.7(2)
C14 C13 C9 118.7(2)
C18 C13 C9 120.5(2)
C15 C14 C13 121.4(3)
C15 C14 H6 119.3
C13 C14 H6 119.3
C14 C15 C16 118.6(2)
C14 C15 H7 120.7
C16 C15 H7 120.7
C17 C16 C15 120.9(2)
C17 C16 H8 119.5
C15 C16 H8 119.5
C16 C17 C18 122.3(2)
C16 C17 H9 118.9
C18 C17 H9 118.9
N2 C18 C17 122.2(2)
N2 C18 C13 121.8(2)
C17 C18 C13 115.9(2)
N2 C19 C20 122.1(2)
N2 C19 C24 121.7(2)
C20 C19 C24 116.1(2)
C21 C20 C19 122.2(2)
C21 C20 H10 118.9
C19 C20 H10 118.9
C20 C21 C22 120.7(2)
C20 C21 H11 119.7
C22 C21 H11 119.7
C23 C22 C21 119.2(2)
C23 C22 H12 120.4
C21 C22 H12 120.4
C22 C23 C24 120.9(3)
C22 C23 H13 119.6
C24 C23 H13 119.6
C23 C24 C19 120.8(2)
C23 C24 C25 119.7(2)
C19 C24 C25 119.5(2)
N3 C25 O2 116.7(2)
N3 C25 C24 125.9(2)
O2 C25 C24 117.4(2)
O2 C26 C27 104.56(19)
O2 C26 H18 110.8
C27 C26 H18 110.8
O2 C26 H19 110.8
C27 C26 H19 110.8
H18 C26 H19 108.9
N3 C27 C28 111.2(2)
N3 C27 C26 102.1(2)
C28 C27 C26 115.6(2)
N3 C27 H20 109.2
C28 C27 H20 109.2
C26 C27 H20 109.2
C30 C28 C29 112.3(3)
C30 C28 C27 110.4(2)
C29 C28 C27 112.4(2)
C30 C28 H21 107.1
C29 C28 H21 107.1
C27 C28 H21 107.1
C28 C29 H28 109.5
C28 C29 H29 109.5
H28 C29 H29 109.5
C28 C29 H30 109.5
H28 C29 H30 109.5
H29 C29 H30 109.5
C28 C30 H31 109.5
C28 C30 H32 109.5
H31 C30 H32 109.5
C28 C30 H33 109.5
H31 C30 H33 109.5
H32 C30 H33 109.5

loop_
_geom_bond_atom_site_label_1
_geom_bond_atom_site_label_2
_geom_bond_distance
Ni1 N3 1.891(2)
Ni1 N1 1.8961(19)
Ni1 C1 1.910(2)
Ni1 N2 1.9385(19)
O1 C9 1.361(3)
O1 C8 1.450(3)
O2 C25 1.351(3)
O2 C26 1.456(3)
N1 C9 1.288(3)
N1 C7 1.493(3)
N2 C18 1.379(3)
N2 C19 1.390(3)
N3 C25 1.280(3)
N3 C27 1.481(3)
C1 C6 1.378(4)
C1 C2 1.392(3)
C2 C3 1.395(4)
C2 H1 0.9500
C3 C4 1.381(4)
C3 H2 0.9500
C4 C5 1.388(4)
C4 H3 0.9500
C5 C6 1.385(4)
C5 H4 0.9500
C6 H5 0.9500
C7 C8 1.522(3)
C7 C10 1.528(3)
C7 H14 1.0000
C8 H15 0.9900
C8 H16 0.9900
C9 C13 1.442(3)
C10 C12 1.525(4)
C10 C11 1.527(4)
C10 H17 1.0000
C11 H22 0.9800
C11 H23 0.9800
C11 H24 0.9800
C12 H25 0.9800
C12 H26 0.9800
C12 H27 0.9800
C13 C14 1.404(3)
C13 C18 1.418(3)
C14 C15 1.370(4)
C14 H6 0.9500
C15 C16 1.392(4)
C15 H7 0.9500
C16 C17 1.374(4)
C16 H8 0.9500
C17 C18 1.414(3)
C17 H9 0.9500
C19 C20 1.404(3)
C19 C24 1.417(3)
C20 C21 1.380(4)
C20 H10 0.9500
C21 C22 1.383(4)
C21 H11 0.9500
C22 C23 1.371(4)
C22 H12 0.9500
C23 C24 1.404(3)
C23 H13 0.9500
C24 C25 1.441(3)
C26 C27 1.537(4)
C26 H18 0.9900
C26 H19 0.9900
C27 C28 1.526(4)
C27 H20 1.0000
C28 C30 1.515(4)
C28 C29 1.517(4)
C28 H21 1.0000
C29 H28 0.9800
C29 H29 0.9800
C29 H30 0.9800
C30 H31 0.9800
C30 H32 0.9800
C30 H33 0.9800
